data_4503928
loop_
_publ_author_name
'Chopra, Deepak'
'Thiruvenkatam, Vijay'
'Manjunath, S. G.'
'Guru Row, Tayur N.'

_publ_section_title
;
 Variability in Halogen Interactions:&#x00A0; In situ Cryocrystallization
 of Low Melting Substituted Trifluoroacetophenones
;
_journal_issue 5
_journal_name_full 'Crystal Growth &amp; Design'
_journal_page_first 868
_journal_paper_doi 10.1021/cg0604881
_journal_volume 7
_journal_year 2007
_chemical_formula_moiety 'C8 H4 Br F3 O'
_chemical_formula_sum 'C8 H4 Br F3 O'
_chemical_formula_weight 253.01
_chemical_name_systematic ?
_space_group_IT_number 14
_symmetry_cell_setting monoclinic
_symmetry_Int_Tables_number 14
_symmetry_space_group_name_Hall '-P 2ybc'
_symmetry_space_group_name_H-M 'P 1 21/c 1'
_atom_sites_solution_hydrogens geom
_atom_sites_solution_primary direct
_atom_sites_solution_secondary difmap
_cell_angle_alpha 90
_cell_angle_beta 90.456(6)
_cell_angle_gamma 90
_cell_formula_units_Z 4
_cell_length_a 4.5037(17)
_cell_length_b 14.915(6)
_cell_length_c 12.927(5)
_cell_measurement_reflns_used 825
_cell_measurement_temperature 175(2)
_cell_measurement_theta_max 25.8
_cell_measurement_theta_min 1.8
_cell_volume 868.3(6)
_computing_cell_refinement SMART
_computing_data_collection 'SMART (Bruker, 1998)'
_computing_data_reduction 'SAINT (Bruker, 1998)'
_computing_molecular_graphics 'Ortep-3 for Windows (Farrugia, 1997) and CAMERON (Watkin et al., 1993)'
_computing_publication_material 'PLATON (Spek, 2003)'
_computing_structure_refinement 'SHELXL-97 (Sheldrick, 1997)'
_computing_structure_solution 'SIR92 (Altomare et al., 1993)'
_diffrn_ambient_temperature 175(2)
_diffrn_measured_fraction_theta_full 1.000
_diffrn_measured_fraction_theta_max 0.957
_diffrn_measurement_device_type 'Bruker SMART CCD area detector'
_diffrn_measurement_method '\f and \w scans'
_diffrn_radiation_monochromator graphite
_diffrn_radiation_source 'fine-focus sealed tube'
_diffrn_radiation_type MoK\a
_diffrn_radiation_wavelength 0.71073
_diffrn_reflns_av_R_equivalents 0.0332
_diffrn_reflns_av_sigmaI/netI 0.0326
_diffrn_reflns_limit_h_max 5
_diffrn_reflns_limit_h_min -5
_diffrn_reflns_limit_k_max 19
_diffrn_reflns_limit_k_min -19
_diffrn_reflns_limit_l_max 16
_diffrn_reflns_limit_l_min -16
_diffrn_reflns_number 7214
_diffrn_reflns_reduction_process
;
;
_diffrn_reflns_theta_full 25.00
_diffrn_reflns_theta_max 28.17
_diffrn_reflns_theta_min 2.08
_exptl_absorpt_coefficient_mu 4.736
_exptl_absorpt_correction_T_max 0.388
_exptl_absorpt_correction_T_min 0.254
_exptl_absorpt_correction_type multi-scan
_exptl_absorpt_process_details '(SADABS; Sheldrick, 1997)'
_exptl_crystal_colour ' colorless'
_exptl_crystal_density_diffrn 1.936
_exptl_crystal_density_method 'Not Measured'
_exptl_crystal_description ' blocks'
_exptl_crystal_F_000 488
_exptl_crystal_size_max 0.30
_exptl_crystal_size_mid 0.25
_exptl_crystal_size_min 0.20
_refine_diff_density_max 0.473
_refine_diff_density_min -0.591
_refine_diff_density_rms 0.070
_refine_ls_extinction_method none
_refine_ls_goodness_of_fit_ref 1.023
_refine_ls_hydrogen_treatment mixed
_refine_ls_matrix_type full
_refine_ls_number_parameters 134
_refine_ls_number_reflns 2026
_refine_ls_number_restraints 0
_refine_ls_restrained_S_all 1.023
_refine_ls_R_factor_all 0.0490
_refine_ls_R_factor_gt 0.0320
_refine_ls_shift/su_max 0.001
_refine_ls_shift/su_mean 0.000
_refine_ls_structure_factor_coef Fsqd
_refine_ls_weighting_details 'calc w=1/[\s^2^(Fo^2^)+(0.0545P)^2^+0.0458P] where P=(Fo^2^+2Fc^2^)/3'
_refine_ls_weighting_scheme calc
_refine_ls_wR_factor_gt 0.0821
_refine_ls_wR_factor_ref 0.0891
_reflns_number_gt 1546
_reflns_number_total 2026
_reflns_threshold_expression >2sigma(I)
_cod_data_source_file cg0604881si20070308_121227.cif
_cod_data_source_block 3brftrim
_cod_depositor_comments
;
The following automatic conversions were performed:

'_symmetry_cell_setting' value 'Monoclinic' changed to 'monoclinic'
according to /home/saulius/struct/CIF-dictionaries/cif_core.dic
dictionary named 'cif_core.dic' version 2.4.1 from 2010-06-29.

Automatic conversion script
Id: cif_fix_values 1715 2011-07-08 13:25:40Z adriana 
;
_cod_original_sg_symbol_H-M 'P 21/c'
_cod_database_code 4503928

loop_
_symmetry_equiv_pos_site_id
_symmetry_equiv_pos_as_xyz
1 x,y,z
2 -x,1/2+y,1/2-z
3 -x,-y,-z
4 x,1/2-y,1/2+z

loop_
_atom_site_label
_atom_site_type_symbol
_atom_site_fract_x
_atom_site_fract_y
_atom_site_fract_z
_atom_site_U_iso_or_equiv
_atom_site_adp_type
_atom_site_occupancy
_atom_site_symmetry_multiplicity
_atom_site_calc_flag
F3 F -0.0639(4) 0.89166(13) 0.50925(16) 0.0602(5) Uani 1 1 d
Br1 Br 0.22884(8) 0.439057(18) 0.64990(2) 0.05358(14) Uani 1 1 d
F1 F 0.3565(4) 0.91454(11) 0.43768(13) 0.0476(4) Uani 1 1 d
C6 C 0.1138(6) 0.56145(16) 0.65594(19) 0.0360(5) Uani 1 1 d
O1 O 0.4291(6) 0.74331(13) 0.43837(16) 0.0622(6) Uani 1 1 d
F2 F 0.3320(4) 0.90497(12) 0.60324(13) 0.0528(4) Uani 1 1 d
C5 C 0.2245(6) 0.61974(17) 0.58341(18) 0.0367(6) Uani 1 1 d
C1 C -0.0777(6) 0.5905(2) 0.7323(2) 0.0427(6) Uani 1 1 d
C7 C 0.2778(6) 0.76982(17) 0.50807(18) 0.0366(6) Uani 1 1 d
C8 C 0.2259(5) 0.87177(17) 0.5147(2) 0.0377(6) Uani 1 1 d
C3 C -0.0386(6) 0.7409(2) 0.6659(2) 0.0409(6) Uani 1 1 d
C2 C -0.1510(7) 0.6800(2) 0.7369(2) 0.0473(7) Uani 1 1 d
C4 C 0.1494(5) 0.71031(16) 0.58845(17) 0.0316(5) Uani 1 1 d
H1 H -0.152(8) 0.545(2) 0.781(3) 0.064(10) Uiso 1 1 d
H3 H -0.079(7) 0.800(2) 0.671(2) 0.049(9) Uiso 1 1 d
H2 H -0.281(6) 0.7027(19) 0.783(2) 0.039(7) Uiso 1 1 d
H5 H 0.353(9) 0.598(3) 0.529(3) 0.085(12) Uiso 1 1 d

loop_
_atom_site_aniso_label
_atom_site_aniso_U_11
_atom_site_aniso_U_22
_atom_site_aniso_U_33
_atom_site_aniso_U_23
_atom_site_aniso_U_13
_atom_site_aniso_U_12
F3 0.0329(8) 0.0478(10) 0.0999(14) 0.0164(9) 0.0066(9) 0.0092(7)
Br1 0.0789(3) 0.03131(18) 0.05075(19) 0.00698(11) 0.01472(16) 0.00186(13)
F1 0.0479(9) 0.0351(8) 0.0599(10) 0.0137(7) 0.0076(8) -0.0018(7)
C6 0.0421(14) 0.0324(13) 0.0334(11) 0.0002(9) 0.0030(10) -0.0019(11)
O1 0.0937(17) 0.0360(11) 0.0578(11) 0.0037(9) 0.0463(12) 0.0050(11)
F2 0.0607(11) 0.0425(9) 0.0552(10) -0.0119(8) 0.0085(8) -0.0080(8)
C5 0.0450(15) 0.0326(13) 0.0328(11) 0.0001(10) 0.0129(11) 0.0018(11)
C1 0.0473(16) 0.0455(15) 0.0354(12) 0.0047(11) 0.0103(12) -0.0084(13)
C7 0.0391(14) 0.0321(13) 0.0387(12) 0.0006(10) 0.0076(11) 0.0005(11)
C8 0.0285(13) 0.0334(13) 0.0512(14) 0.0014(11) 0.0040(11) 0.0011(10)
C3 0.0429(14) 0.0384(15) 0.0414(13) -0.0059(11) 0.0096(11) 0.0054(12)
C2 0.0482(16) 0.0551(17) 0.0390(13) -0.0043(12) 0.0212(12) 0.0001(13)
C4 0.0323(12) 0.0309(12) 0.0315(11) -0.0012(9) 0.0058(10) -0.0001(10)

loop_
_atom_type_symbol
_atom_type_description
_atom_type_scat_dispersion_real
_atom_type_scat_dispersion_imag
_atom_type_scat_source
O O 0.0106 0.0060 'International Tables Vol C Tables 4.2.6.8 and 6.1.1.4'
F F 0.0171 0.0103 'International Tables Vol C Tables 4.2.6.8 and 6.1.1.4'
Br Br -0.2901 2.4595 'International Tables Vol C Tables 4.2.6.8 and 6.1.1.4'
H H 0.0000 0.0000 'International Tables Vol C Tables 4.2.6.8 and 6.1.1.4'
C C 0.0033 0.0016 'International Tables Vol C Tables 4.2.6.8 and 6.1.1.4'

loop_
_geom_angle_atom_site_label_1
_geom_angle_atom_site_label_2
_geom_angle_atom_site_label_3
_geom_angle
C5 C6 C1 121.2(2)
C5 C6 Br1 118.64(19)
C1 C6 Br1 120.11(19)
C6 C5 C4 119.5(2)
C6 C5 H5 121(3)
C4 C5 H5 120(3)
C2 C1 C6 119.0(2)
C2 C1 H1 124(2)
C6 C1 H1 117(2)
O1 C7 C4 123.6(2)
O1 C7 C8 117.0(2)
C4 C7 C8 119.3(2)
F1 C8 F2 108.0(2)
F1 C8 F3 107.0(2)
F2 C8 F3 107.8(2)
F1 C8 C7 111.4(2)
F2 C8 C7 111.2(2)
F3 C8 C7 111.3(2)
C2 C3 C4 119.2(3)
C2 C3 H3 121.2(19)
C4 C3 H3 120(2)
C1 C2 C3 121.1(2)
C1 C2 H2 123.1(18)
C3 C2 H2 115.7(18)
C3 C4 C5 120.0(2)
C3 C4 C7 123.3(2)
C5 C4 C7 116.7(2)

loop_
_geom_bond_atom_site_label_1
_geom_bond_atom_site_label_2
_geom_bond_distance
F3 C8 1.340(3)
Br1 C6 1.899(3)
F1 C8 1.325(3)
C6 C5 1.375(3)
C6 C1 1.386(4)
O1 C7 1.201(3)
F2 C8 1.332(3)
C5 C4 1.394(4)
C5 H5 0.97(4)
C1 C2 1.376(4)
C1 H1 0.98(4)
C7 C4 1.487(3)
C7 C8 1.541(4)
C3 C2 1.389(4)
C3 C4 1.394(3)
C3 H3 0.90(3)
C2 H2 0.91(3)

loop_
_geom_torsion_atom_site_label_1
_geom_torsion_atom_site_label_2
_geom_torsion_atom_site_label_3
_geom_torsion_atom_site_label_4
_geom_torsion
C1 C6 C5 C4 1.8(4)
Br1 C6 C5 C4 -178.13(19)
C5 C6 C1 C2 -1.8(4)
Br1 C6 C1 C2 178.1(2)
O1 C7 C8 F1 1.6(4)
C4 C7 C8 F1 179.6(2)
O1 C7 C8 F2 -118.9(3)
C4 C7 C8 F2 59.2(3)
O1 C7 C8 F3 120.9(3)
C4 C7 C8 F3 -61.0(3)
C6 C1 C2 C3 0.6(5)
C4 C3 C2 C1 0.5(5)
C2 C3 C4 C5 -0.5(4)
C2 C3 C4 C7 179.2(3)
C6 C5 C4 C3 -0.7(4)
C6 C5 C4 C7 179.7(2)
O1 C7 C4 C3 -176.5(3)
C8 C7 C4 C3 5.6(4)
O1 C7 C4 C5 3.2(4)
C8 C7 C4 C5 -174.8(2)

loop_
_cod_related_entry_id
_cod_related_entry_database
_cod_related_entry_code
1 ChemSpider 10634329
